data_4348795
loop_
_publ_author_name
'Domyati, Doaa'
'Hope, Sydney L.'
'Latifi, Reza'
'Hearns, Micah D.'
'Tahsini, Laleh'

_publ_section_title
;
 Cu(I) Complexes of Pincer Pyridine-Based N-Heterocyclic Carbenes with
 Small Wingtip Substituents: Synthesis and Structural and Spectroscopic
 Studies.
;
_journal_issue 22
_journal_name_full 'Inorganic chemistry'
_journal_page_first 11685
_journal_page_last 11693
_journal_paper_doi 10.1021/acs.inorgchem.6b01646
_journal_volume 55
_journal_year 2016
_chemical_absolute_configuration ad
_chemical_formula_moiety 'F6 Sb, C17 H20.83 Cu N5'
_chemical_formula_sum 'C17 H20.83 Cu F6 N5 Sb'
_chemical_formula_weight 594.51
_space_group_crystal_system orthorhombic
_space_group_IT_number 18
_space_group_name_Hall 'P 2 2ab'
_space_group_name_H-M_alt 'P 21 21 2'
_atom_sites_solution_hydrogens geom
_atom_sites_solution_primary direct
_atom_sites_solution_secondary difmap
_audit_creation_date 2016-06-13
_audit_creation_method
;
Olex2 1.2
(compiled 2015.01.26 svn.r3150 for OlexSys, GUI svn.r4998)
;
_cell_angle_alpha 90.00
_cell_angle_beta 90.00
_cell_angle_gamma 90.00
_cell_formula_units_Z 4
_cell_length_a 19.6970(13)
_cell_length_b 8.7362(6)
_cell_length_c 12.3963(8)
_cell_measurement_reflns_used 9390
_cell_measurement_temperature 100
_cell_measurement_theta_max 30.55
_cell_measurement_theta_min 2.64
_cell_volume 2133.1(2)
_computing_cell_refinement 'Bruker SAINT'
_computing_data_collection 'Bruker APEX2'
_computing_data_reduction 'Bruker SAINT'
_computing_molecular_graphics 'Bruker SHELXTL'
_computing_publication_material 'Bruker SHELXTL'
_computing_structure_refinement 'SHELXL-2014 (Sheldrick 2014)'
_computing_structure_solution 'SHELXS-97 (Sheldrick 2008)'
_diffrn_ambient_temperature 100
_diffrn_measured_fraction_theta_full 0.995
_diffrn_measured_fraction_theta_max 0.995
_diffrn_measurement_device_type 'Bruker APEX-II CCD'
_diffrn_measurement_method '\f and \w scans'
_diffrn_radiation_monochromator graphite
_diffrn_radiation_type MoK\a
_diffrn_radiation_wavelength 0.71073
_diffrn_reflns_av_R_equivalents 0.0327
_diffrn_reflns_av_unetI/netI 0.0224
_diffrn_reflns_limit_h_max 28
_diffrn_reflns_limit_h_min -27
_diffrn_reflns_limit_k_max 12
_diffrn_reflns_limit_k_min -12
_diffrn_reflns_limit_l_max 17
_diffrn_reflns_limit_l_min -17
_diffrn_reflns_number 43702
_diffrn_reflns_theta_full 30.72
_diffrn_reflns_theta_max 30.72
_diffrn_reflns_theta_min 1.64
_diffrn_source 'fine-focus sealed tube'
_diffrn_standards_number 0
_exptl_absorpt_coefficient_mu 2.328
_exptl_absorpt_correction_T_max 0.7461
_exptl_absorpt_correction_T_min 0.5888
_exptl_absorpt_correction_type multi-scan
_exptl_absorpt_process_details
;
SADABS-2014/5 (Bruker,2014/5) was used for absorption correction.
wR2(int) was 0.0702 before and 0.0472 after correction.
The Ratio of minimum to maximum transmission is 0.7892.
The \l/2 correction factor is 0.00150.
;
_exptl_crystal_colour 'clear yellowish yellow'
_exptl_crystal_colour_lustre clear
_exptl_crystal_colour_modifier yellowish
_exptl_crystal_colour_primary yellow
_exptl_crystal_density_diffrn 1.851
_exptl_crystal_density_method 'not measured'
_exptl_crystal_description cube
_exptl_crystal_F_000 1167
_exptl_crystal_size_max 0.143
_exptl_crystal_size_mid 0.106
_exptl_crystal_size_min 0.068
_refine_diff_density_max 0.696
_refine_diff_density_min -0.501
_refine_diff_density_rms 0.068
_refine_ls_abs_structure_details 'Flack H D (1983), Acta Cryst. A39, 876-881'
_refine_ls_abs_structure_Flack 0.00(4)
_refine_ls_extinction_method none
_refine_ls_goodness_of_fit_ref 1.047
_refine_ls_hydrogen_treatment constr
_refine_ls_matrix_type full
_refine_ls_number_parameters 286
_refine_ls_number_reflns 6616
_refine_ls_number_restraints 162
_refine_ls_restrained_S_all 1.034
_refine_ls_R_factor_all 0.0225
_refine_ls_R_factor_gt 0.0210
_refine_ls_shift/su_max 0.001
_refine_ls_shift/su_mean 0.000
_refine_ls_structure_factor_coef Fsqd
_refine_ls_weighting_details 'calc w=1/[\s^2^(Fo^2^)+(0.0167P)^2^+1.2986P] where P=(Fo^2^+2Fc^2^)/3'
_refine_ls_weighting_scheme calc
_refine_ls_wR_factor_gt 0.0457
_refine_ls_wR_factor_ref 0.0464
_reflns_number_gt 6387
_reflns_number_total 6616
_reflns_threshold_expression >2sigma(I)
_cod_data_source_file ic6b01646_si_004.cif
_cod_data_source_block fi_abs_lt_ii_51c
_cod_database_code 4348795
_olex2_refinement_description
;
1. Twinned data refinement
 Scales: 0.383(9) 0.617(9)
2. Fixed Uiso
 At 1.2 times of:
  All C(H) groups, All C(H,H) groups
 At 1.5 times of:
  All C(H,H,H) groups
3. Uiso/Uaniso restraints and constraints
All non-hydrogen atoms have similar U: within 1.7A with sigma of 0.04 and sigma
for terminal atoms of 0.08
Uanis(C16) = Uanis(C16B)
Uanis(C17) = Uanis(C17B)
4. Others
 Sof(H15A)=Sof(C16B)=Sof(H16D)=Sof(H16E)=Sof(H16F)=1-FVAR(1)
 Sof(C16)=Sof(H16A)=Sof(H16B)=Sof(H16C)=FVAR(1)
 Sof(C17)=Sof(H17D)=Sof(H17E)=Sof(H17F)=1-FVAR(2)
 Sof(H15)=Sof(C17B)=Sof(H17A)=Sof(H17B)=Sof(H17C)=FVAR(2)
5.a Ternary CH refined with riding coordinates:
 C15(H15), C15(H15A), C12(H12)
5.b Aromatic/amide H refined with riding coordinates:
 C2(H2), C3(H3), C6(H6), C5(H5), C8(H8), C9(H9), C10(H10)
5.c Idealised Me refined as rotating group:
 C14(H14A,H14B,H14C), C13(H13A,H13B,H13C), C17B(H17A,H17B,H17C), C16(H16A,H16B,
 H16C), C16B(H16D,H16E,H16F), C17(H17D,H17E,H17F)
;
_olex2_submission_special_instructions 'No special instructions were received'

loop_
_space_group_symop_id
_space_group_symop_operation_xyz
1 'x, y, z'
2 'x+1/2, -y+1/2, -z'
3 '-x+1/2, y+1/2, -z'
4 '-x, -y, z'

loop_
_atom_site_label
_atom_site_type_symbol
_atom_site_fract_x
_atom_site_fract_y
_atom_site_fract_z
_atom_site_U_iso_or_equiv
_atom_site_adp_type
_atom_site_occupancy
_atom_site_calc_flag
_atom_site_disorder_assembly
_atom_site_disorder_group
_atom_site_refinement_flags_posn
_atom_site_refinement_flags_adp
Sb1 Sb 0.315136(6) 0.453744(14) -0.238650(10) 0.01762(3) Uani 1 d . . . U
Cu1 Cu 0.558570(11) 0.09192(2) 0.253123(19) 0.01491(5) Uani 1 d . . . U
F1 F 0.22775(6) 0.50369(16) -0.28452(10) 0.0291(3) Uani 1 d . . . U
F2 F 0.29161(8) 0.24599(14) -0.23504(12) 0.0386(3) Uani 1 d . . . U
F3 F 0.34286(7) 0.43640(16) -0.38323(9) 0.0266(3) Uani 1 d . . . U
F4 F 0.33705(7) 0.66366(14) -0.24182(11) 0.0319(3) Uani 1 d . . . U
F5 F 0.40343(8) 0.4092(2) -0.19528(14) 0.0518(5) Uani 1 d . . . U
F6 F 0.28930(8) 0.47268(18) -0.09376(10) 0.0326(3) Uani 1 d . . . U
N2 N 0.48291(8) 0.26271(18) 0.42005(13) 0.0150(3) Uani 1 d . . . U
N1 N 0.57592(8) -0.19765(16) 0.26494(14) 0.0155(3) Uani 1 d . . . U
N4 N 0.62706(8) -0.1127(2) 0.10901(13) 0.0165(3) Uani 1 d A . . U
N5 N 0.61002(9) 0.0939(2) 0.02121(13) 0.0180(3) Uani 1 d A . . U
C15 C 0.58739(11) 0.2468(3) -0.01448(17) 0.0224(4) Uani 1 d . . . U
H15 H 0.6245 0.2951 -0.0578 0.027 Uiso 0.408(9) calc A 1 R .
H15A H 0.6118 0.2743 -0.0825 0.027 Uiso 0.422(11) calc B 2 R .
C1 C 0.53892(10) 0.1777(2) 0.39198(15) 0.0139(3) Uani 1 d . . . U
C2 C 0.48632(11) 0.3091(2) 0.52755(16) 0.0183(4) Uani 1 d . . . U
H2 H 0.4537 0.3687 0.5654 0.022 Uiso 1 calc . . R .
C3 C 0.54469(11) 0.2531(2) 0.56701(16) 0.0186(4) Uani 1 d . . . U
H3 H 0.5616 0.2659 0.6382 0.022 Uiso 1 calc . . R .
N3 N 0.57578(8) 0.17252(19) 0.48344(13) 0.0152(3) Uani 1 d . . . U
C12 C 0.64187(10) 0.0937(2) 0.49255(16) 0.0171(4) Uani 1 d . . . U
H12 H 0.6472 0.0261 0.4280 0.021 Uiso 1 calc . . R .
C14 C 0.64336(13) -0.0072(3) 0.59256(18) 0.0271(5) Uani 1 d . . . U
H14A H 0.6445 0.0573 0.6572 0.041 Uiso 1 calc . . GR .
H14B H 0.6839 -0.0723 0.5908 0.041 Uiso 1 calc . . GR .
H14C H 0.6026 -0.0716 0.5942 0.041 Uiso 1 calc . . GR .
C13 C 0.69956(10) 0.2097(3) 0.49146(18) 0.0229(4) Uani 1 d . . . U
H13A H 0.6979 0.2689 0.4244 0.034 Uiso 1 calc . . GR .
H13B H 0.7431 0.1559 0.4961 0.034 Uiso 1 calc . . GR .
H13C H 0.6948 0.2790 0.5532 0.034 Uiso 1 calc . . GR .
C11 C 0.57157(10) -0.2947(2) 0.34773(15) 0.0152(3) Uani 1 d . . . U
C7 C 0.62539(10) -0.2212(2) 0.19388(15) 0.0159(4) Uani 1 d . . . U
C6 C 0.65610(11) -0.1355(3) 0.00793(16) 0.0214(4) Uani 1 d A . . U
H6 H 0.6790 -0.2244 -0.0170 0.026 Uiso 1 calc . . R .
C5 C 0.64492(11) -0.0050(3) -0.04698(16) 0.0218(4) Uani 1 d . . . U
H5 H 0.6584 0.0157 -0.1191 0.026 Uiso 1 calc A . R .
C4 C 0.59821(10) 0.0303(2) 0.11821(15) 0.0158(3) Uani 1 d . . . U
C8 C 0.67218(10) -0.3390(2) 0.20127(16) 0.0208(4) Uani 1 d . . . U
H8 H 0.7070 -0.3514 0.1490 0.025 Uiso 1 calc . . R .
C9 C 0.66612(11) -0.4383(2) 0.28812(17) 0.0223(4) Uani 1 d . . . U
H9 H 0.6972 -0.5207 0.2960 0.027 Uiso 1 calc . . R .
C10 C 0.61497(11) -0.4179(2) 0.36343(17) 0.0201(4) Uani 1 d . . . U
H10 H 0.6098 -0.4851 0.4231 0.024 Uiso 1 calc . . R .
C17B C 0.5678(6) 0.3555(9) 0.0780(7) 0.0379(13) Uani 0.408(9) d A 1 . U
H17A H 0.5258 0.3195 0.1119 0.057 Uiso 0.408(9) calc A 1 GR .
H17B H 0.5608 0.4588 0.0492 0.057 Uiso 0.408(9) calc A 1 GR .
H17C H 0.6043 0.3575 0.1317 0.057 Uiso 0.408(9) calc A 1 GR .
C16 C 0.5245(4) 0.2302(8) -0.0856(7) 0.0405(14) Uani 0.578(11) d A 1 . U
H16A H 0.5355 0.1667 -0.1484 0.061 Uiso 0.578(11) calc B 1 GR .
H16B H 0.5097 0.3316 -0.1099 0.061 Uiso 0.578(11) calc B 1 GR .
H16C H 0.4881 0.1816 -0.0442 0.061 Uiso 0.578(11) calc B 1 GR .
C16B C 0.5128(5) 0.2445(12) -0.0362(9) 0.0405(14) Uani 0.422(11) d A 2 . U
H16D H 0.5020 0.1587 -0.0842 0.061 Uiso 0.422(11) calc B 2 GR .
H16E H 0.4993 0.3408 -0.0707 0.061 Uiso 0.422(11) calc B 2 GR .
H16F H 0.4882 0.2324 0.0319 0.061 Uiso 0.422(11) calc B 2 GR .
C17 C 0.6040(4) 0.3644(6) 0.0713(4) 0.0379(13) Uani 0.592(9) d A 2 . U
H17D H 0.5740 0.3499 0.1334 0.057 Uiso 0.592(9) calc A 2 GR .
H17E H 0.5975 0.4675 0.0418 0.057 Uiso 0.592(9) calc A 2 GR .
H17F H 0.6514 0.3520 0.0940 0.057 Uiso 0.592(9) calc A 2 GR .

loop_
_atom_site_aniso_label
_atom_site_aniso_U_11
_atom_site_aniso_U_22
_atom_site_aniso_U_33
_atom_site_aniso_U_23
_atom_site_aniso_U_13
_atom_site_aniso_U_12
Sb1 0.01726(6) 0.02128(5) 0.01434(5) 0.00001(5) -0.00095(5) 0.00241(4)
Cu1 0.01694(10) 0.01659(9) 0.01120(11) -0.00121(8) 0.00143(9) 0.00236(7)
F1 0.0171(6) 0.0409(7) 0.0293(7) -0.0100(6) -0.0029(5) 0.0057(5)
F2 0.0689(10) 0.0188(6) 0.0281(7) -0.0002(6) 0.0062(7) 0.0009(6)
F3 0.0241(6) 0.0395(8) 0.0164(5) -0.0018(5) 0.0048(5) 0.0042(6)
F4 0.0489(8) 0.0270(6) 0.0199(6) -0.0014(6) -0.0057(6) -0.0130(5)
F5 0.0295(8) 0.0817(13) 0.0443(9) -0.0012(9) -0.0151(7) 0.0222(8)
F6 0.0484(9) 0.0361(8) 0.0134(6) -0.0026(6) 0.0045(5) -0.0010(7)
N2 0.0157(8) 0.0157(7) 0.0134(7) -0.0027(6) 0.0002(6) 0.0016(6)
N1 0.0183(7) 0.0133(6) 0.0149(7) -0.0012(6) -0.0002(6) -0.0009(5)
N4 0.0173(8) 0.0195(8) 0.0129(7) -0.0024(6) 0.0017(6) 0.0006(7)
N5 0.0187(8) 0.0221(8) 0.0130(7) 0.0010(6) 0.0017(6) -0.0020(7)
C15 0.0267(11) 0.0227(10) 0.0178(9) 0.0056(8) 0.0010(8) -0.0016(8)
C1 0.0158(9) 0.0124(8) 0.0136(8) -0.0017(6) 0.0017(6) 0.0013(7)
C2 0.0215(10) 0.0181(9) 0.0153(9) -0.0056(7) 0.0024(7) -0.0007(8)
C3 0.0241(11) 0.0187(9) 0.0131(8) -0.0054(7) 0.0009(7) 0.0016(8)
N3 0.0182(8) 0.0145(7) 0.0130(7) -0.0021(6) 0.0001(6) 0.0018(6)
C12 0.0173(9) 0.0167(8) 0.0173(8) -0.0028(7) -0.0013(7) 0.0049(7)
C14 0.0283(12) 0.0235(11) 0.0295(11) 0.0074(8) -0.0045(9) 0.0027(9)
C13 0.0181(10) 0.0240(10) 0.0265(10) -0.0013(8) 0.0023(8) 0.0001(8)
C11 0.0156(9) 0.0148(8) 0.0153(8) -0.0023(6) -0.0023(7) 0.0009(7)
C7 0.0163(9) 0.0164(8) 0.0149(8) -0.0032(7) -0.0003(7) -0.0008(7)
C6 0.0206(10) 0.0297(11) 0.0140(9) -0.0068(8) 0.0049(7) 0.0019(8)
C5 0.0191(10) 0.0352(12) 0.0111(8) -0.0024(7) 0.0049(7) -0.0020(8)
C4 0.0158(9) 0.0185(9) 0.0130(8) -0.0007(7) -0.0008(6) -0.0029(7)
C8 0.0198(10) 0.0209(10) 0.0216(9) -0.0039(7) 0.0023(7) 0.0032(7)
C9 0.0206(9) 0.0184(9) 0.0278(10) -0.0007(8) -0.0004(7) 0.0073(7)
C10 0.0216(10) 0.0168(9) 0.0217(9) 0.0015(7) -0.0023(8) 0.0034(7)
C17B 0.065(4) 0.0188(14) 0.0303(16) 0.0031(12) -0.008(3) 0.002(3)
C16 0.036(3) 0.034(2) 0.051(4) 0.015(3) -0.015(3) 0.0001(19)
C16B 0.036(3) 0.034(2) 0.051(4) 0.015(3) -0.015(3) 0.0001(19)
C17 0.065(4) 0.0188(14) 0.0303(16) 0.0031(12) -0.008(3) 0.002(3)

loop_
_atom_type_symbol
_atom_type_description
_atom_type_scat_dispersion_real
_atom_type_scat_dispersion_imag
_atom_type_scat_source
C C 0.0033 0.0016 'International Tables Vol C Tables 4.2.6.8 and 6.1.1.4'
H H 0.0000 0.0000 'International Tables Vol C Tables 4.2.6.8 and 6.1.1.4'
Cu Cu 0.3201 1.2651 'International Tables Vol C Tables 4.2.6.8 and 6.1.1.4'
F F 0.0171 0.0103 'International Tables Vol C Tables 4.2.6.8 and 6.1.1.4'
N N 0.0061 0.0033 'International Tables Vol C Tables 4.2.6.8 and 6.1.1.4'
Sb Sb -0.5866 1.5461 'International Tables Vol C Tables 4.2.6.8 and 6.1.1.4'

loop_
_geom_angle_atom_site_label_1
_geom_angle_atom_site_label_2
_geom_angle_atom_site_label_3
_geom_angle
_geom_angle_site_symmetry_3
F1 Sb1 F2 90.33(7) .
F1 Sb1 F3 89.79(6) .
F1 Sb1 F4 88.70(6) .
F1 Sb1 F6 91.20(6) .
F2 Sb1 F3 90.95(6) .
F2 Sb1 F4 178.91(7) .
F2 Sb1 F6 89.74(7) .
F3 Sb1 F4 89.54(6) .
F5 Sb1 F1 178.17(8) .
F5 Sb1 F2 91.25(8) .
F5 Sb1 F3 89.26(7) .
F5 Sb1 F4 89.73(8) .
F5 Sb1 F6 89.73(7) .
F6 Sb1 F3 178.79(6) .
F6 Sb1 F4 89.79(6) .
C1 Cu1 Cu1 93.30(6) 4_655
C1 Cu1 C4 166.56(8) .
C4 Cu1 Cu1 99.98(6) 4_655
C1 N2 C2 111.12(16) .
C1 N2 C11 123.41(16) 4_655
C2 N2 C11 125.45(17) 4_655
C7 N1 C11 117.31(16) .
C6 N4 C7 125.65(17) .
C4 N4 C7 122.40(16) .
C4 N4 C6 111.94(17) .
C5 N5 C15 121.96(17) .
C4 N5 C15 126.12(18) .
C4 N5 C5 111.87(18) .
N5 C15 H15 108.8 .
N5 C15 H15A 108.9 .
N5 C15 C17B 114.3(3) .
N5 C15 C16 109.4(3) .
N5 C15 C16B 109.8(4) .
N5 C15 C17 109.8(3) .
H15 C15 H15A 25.1 .
C17B C15 H15 108.8 .
C17B C15 H15A 126.9 .
C16 C15 H15 108.8 .
C16 C15 H15A 85.8 .
C16 C15 C17B 106.6(6) .
C16B C15 H15 128.8 .
C16B C15 H15A 108.9 .
C16B C15 C17B 84.1(6) .
C16B C15 C16 25.4(4) .
C16B C15 C17 110.4(6) .
C17 C15 H15 86.1 .
C17 C15 H15A 108.9 .
C17 C15 C17B 27.4(3) .
C17 C15 C16 130.2(5) .
N2 C1 Cu1 126.91(14) .
N3 C1 Cu1 129.34(14) .
N3 C1 N2 103.74(15) .
N2 C2 H2 126.8 .
C3 C2 N2 106.46(17) .
C3 C2 H2 126.8 .
C2 C3 H3 126.6 .
C2 C3 N3 106.84(17) .
N3 C3 H3 126.6 .
C1 N3 C3 111.83(16) .
C1 N3 C12 123.71(16) .
C3 N3 C12 124.45(16) .
N3 C12 H12 107.9 .
N3 C12 C14 110.45(17) .
N3 C12 C13 110.29(16) .
C14 C12 H12 107.9 .
C14 C12 C13 112.24(18) .
C13 C12 H12 107.9 .
C12 C14 H14A 109.5 .
C12 C14 H14B 109.5 .
C12 C14 H14C 109.5 .
H14A C14 H14B 109.5 .
H14A C14 H14C 109.5 .
H14B C14 H14C 109.5 .
C12 C13 H13A 109.5 .
C12 C13 H13B 109.5 .
C12 C13 H13C 109.5 .
H13A C13 H13B 109.5 .
H13A C13 H13C 109.5 .
H13B C13 H13C 109.5 .
N1 C11 N2 114.06(16) 4_655
N1 C11 C10 124.13(18) .
C10 C11 N2 121.81(18) 4_655
N1 C7 N4 113.95(17) .
N1 C7 C8 123.97(18) .
C8 C7 N4 122.08(17) .
N4 C6 H6 127.2 .
C5 C6 N4 105.50(18) .
C5 C6 H6 127.2 .
N5 C5 H5 126.3 .
C6 C5 N5 107.43(17) .
C6 C5 H5 126.3 .
N4 C4 Cu1 119.57(14) .
N5 C4 Cu1 137.10(16) .
N5 C4 N4 103.25(16) .
C7 C8 H8 121.3 .
C7 C8 C9 117.31(18) .
C9 C8 H8 121.3 .
C8 C9 H9 119.8 .
C10 C9 C8 120.33(18) .
C10 C9 H9 119.8 .
C11 C10 H10 121.5 .
C9 C10 C11 116.95(19) .
C9 C10 H10 121.5 .
C15 C17B H17A 109.5 .
C15 C17B H17B 109.5 .
C15 C17B H17C 109.5 .
C15 C16 H16A 109.5 .
C15 C16 H16B 109.5 .
C15 C16 H16C 109.5 .
C15 C16B H16D 109.5 .
C15 C16B H16E 109.5 .
C15 C16B H16F 109.5 .
H16D C16B H16E 109.5 .
H16D C16B H16F 109.5 .
H16E C16B H16F 109.5 .
C15 C17 H17D 109.5 .
C15 C17 H17E 109.5 .
C15 C17 H17F 109.5 .
H17D C17 H17E 109.5 .
H17D C17 H17F 109.5 .
H17E C17 H17F 109.5 .

loop_
_geom_bond_atom_site_label_1
_geom_bond_atom_site_label_2
_geom_bond_distance
_geom_bond_site_symmetry_2
Sb1 F1 1.8646(12) .
Sb1 F2 1.8738(13) .
Sb1 F3 1.8798(12) .
Sb1 F4 1.8844(12) .
Sb1 F5 1.8614(15) .
Sb1 F6 1.8741(12) .
Cu1 Cu1 2.8113(5) 4_655
Cu1 C1 1.9168(18) .
Cu1 C4 1.9226(19) .
N2 C1 1.375(2) .
N2 C2 1.395(2) .
N2 C11 1.426(2) 4_655
N1 C11 1.334(2) .
N1 C7 1.329(2) .
N4 C7 1.416(2) .
N4 C6 1.392(2) .
N4 C4 1.377(3) .
N5 C15 1.476(3) .
N5 C5 1.391(3) .
N5 C4 1.345(2) .
C15 H15 1.0000 .
C15 H15A 1.0000 .
C15 C17B 1.537(9) .
C15 C16 1.527(7) .
C15 C16B 1.494(10) .
C15 C17 1.514(6) .
C1 N3 1.347(2) .
C2 H2 0.9500 .
C2 C3 1.342(3) .
C3 H3 0.9500 .
C3 N3 1.394(2) .
N3 C12 1.477(3) .
C12 H12 1.0000 .
C12 C14 1.521(3) .
C12 C13 1.523(3) .
C14 H14A 0.9800 .
C14 H14B 0.9800 .
C14 H14C 0.9800 .
C13 H13A 0.9800 .
C13 H13B 0.9800 .
C13 H13C 0.9800 .
C11 N2 1.426(2) 4_655
C11 C10 1.388(3) .
C7 C8 1.385(3) .
C6 H6 0.9500 .
C6 C5 1.345(3) .
C5 H5 0.9500 .
C8 H8 0.9500 .
C8 C9 1.388(3) .
C9 H9 0.9500 .
C9 C10 1.385(3) .
C10 H10 0.9500 .
C17B H17A 0.9800 .
C17B H17B 0.9800 .
C17B H17C 0.9800 .
C16 H16A 0.9800 .
C16 H16B 0.9800 .
C16 H16C 0.9800 .
C16B H16D 0.9800 .
C16B H16E 0.9800 .
C16B H16F 0.9800 .
C17 H17D 0.9800 .
C17 H17E 0.9800 .
C17 H17F 0.9800 .

loop_
_geom_torsion_atom_site_label_1
_geom_torsion_atom_site_label_2
_geom_torsion_atom_site_label_3
_geom_torsion_atom_site_label_4
_geom_torsion
_geom_torsion_site_symmetry_1
_geom_torsion_site_symmetry_4
Cu1 Cu1 C1 N2 -61.21(17) 4_655 .
Cu1 Cu1 C1 N3 120.06(17) 4_655 .
Cu1 Cu1 C4 N4 -71.96(15) 4_655 .
Cu1 Cu1 C4 N5 112.0(2) 4_655 .
Cu1 C1 N3 C3 178.33(15) . .
Cu1 C1 N3 C12 -0.4(3) . .
N2 C1 N3 C3 -0.6(2) . .
N2 C1 N3 C12 -179.32(17) . .
N2 C2 C3 N3 -0.4(2) . .
N2 C11 C10 C9 179.93(18) 4_655 .
N1 C11 C10 C9 0.8(3) . .
N1 C7 C8 C9 0.5(3) . .
N4 C7 C8 C9 179.61(18) . .
N4 C6 C5 N5 0.4(2) . .
C15 N5 C5 C6 -177.96(19) . .
C15 N5 C4 Cu1 -5.9(3) . .
C15 N5 C4 N4 177.64(18) . .
C1 Cu1 C4 N4 99.2(4) . .
C1 Cu1 C4 N5 -76.9(4) . .
C1 N2 C2 C3 0.0(2) . .
C1 N3 C12 C14 -132.0(2) . .
C1 N3 C12 C13 103.3(2) . .
C2 N2 C1 Cu1 -178.63(14) . .
C2 N2 C1 N3 0.4(2) . .
C2 C3 N3 C1 0.7(2) . .
C2 C3 N3 C12 179.35(18) . .
C3 N3 C12 C14 49.5(3) . .
C3 N3 C12 C13 -75.2(2) . .
C11 N2 C1 Cu1 2.7(3) 4_655 .
C11 N2 C1 N3 -178.33(16) 4_655 .
C11 N2 C2 C3 178.70(18) 4_655 .
C11 N1 C7 N4 -179.44(16) . .
C11 N1 C7 C8 -0.3(3) . .
C7 N1 C11 N2 -179.62(16) . 4_655
C7 N1 C11 C10 -0.4(3) . .
C7 N4 C6 C5 178.84(18) . .
C7 N4 C4 Cu1 3.7(2) . .
C7 N4 C4 N5 -179.04(17) . .
C7 C8 C9 C10 -0.1(3) . .
C6 N4 C7 N1 -156.95(18) . .
C6 N4 C7 C8 23.9(3) . .
C6 N4 C4 Cu1 -177.10(14) . .
C6 N4 C4 N5 0.1(2) . .
C5 N5 C15 C17B -163.9(5) . .
C5 N5 C15 C16 76.6(4) . .
C5 N5 C15 C16B 103.7(5) . .
C5 N5 C15 C17 -134.8(4) . .
C5 N5 C4 Cu1 176.57(17) . .
C5 N5 C4 N4 0.1(2) . .
C4 Cu1 C1 N2 127.5(3) . .
C4 Cu1 C1 N3 -51.2(5) . .
C4 N4 C7 N1 22.1(3) . .
C4 N4 C7 C8 -157.07(18) . .
C4 N4 C6 C5 -0.3(2) . .
C4 N5 C15 C17B 18.7(6) . .
C4 N5 C15 C16 -100.7(4) . .
C4 N5 C15 C16B -73.7(6) . .
C4 N5 C15 C17 47.9(4) . .
C4 N5 C5 C6 -0.3(3) . .
C8 C9 C10 C11 -0.5(3) . .

loop_
_twin_individual_id
_twin_individual_mass_fraction_refined
1 0.383(9)
2 0.617(9)
